data_4115140
loop_
_publ_author_name
'Piet-Jan Sinnema'
'Pamela J. Shapiro'
'David Min Jin Foo'
'Brendan Twamley'

_publ_section_title
;
 Zwitterionic Ring-Borylatedansa-Chromocene Complexes
;
_journal_name_full 'Journal of the American Chemical Society'
_journal_page_first 10996
_journal_page_last 10997
_journal_paper_doi 10.1021/ja026633q
_journal_volume 124
_journal_year 2002
_chemical_formula_sum 'C42 H28 B Cr F15 O'
_chemical_formula_weight 896.45
_chemical_name_common Me4C2Cp2Cr(CO)(H)B(C6F5)3
_chemical_name_systematic
; 
 ? 
;
_space_group_IT_number 2
_symmetry_cell_setting triclinic
_symmetry_space_group_name_Hall '-P 1'
_symmetry_space_group_name_H-M 'P -1'
_atom_sites_solution_hydrogens geom
_atom_sites_solution_primary direct
_atom_sites_solution_secondary difmap
_audit_creation_method SHELXL-97
_cell_angle_alpha 106.750(10)
_cell_angle_beta 101.150(10)
_cell_angle_gamma 108.260(10)
_cell_formula_units_Z 2
_cell_length_a 11.0780(11)
_cell_length_b 12.1571(12)
_cell_length_c 16.0434(16)
_cell_measurement_reflns_used 1000
_cell_measurement_temperature 203(2)
_cell_measurement_theta_max 29.96
_cell_measurement_theta_min 2.62
_cell_volume 1866.8(4)
_computing_cell_refinement 'Bruker SMART'
_computing_data_collection 'Bruker SMART'
_computing_data_reduction 'Bruker SAINTPlus v. 6.02'
_computing_molecular_graphics 'XP, Bruker SHELXTL v. 5.10'
_computing_publication_material 'XCIF, Bruker SHELXTL v. 5.10'
_computing_structure_refinement 'XL, Bruker SHELXTL v. 5.10'
_computing_structure_solution 'XS, Bruker SHELXTL v. 5.10'
_diffrn_ambient_temperature 203(2)
_diffrn_detector_area_resol_mean 8.3
_diffrn_measured_fraction_theta_full 0.997
_diffrn_measured_fraction_theta_max 0.997
_diffrn_measurement_device_type 'Siemens SMART 1K'
_diffrn_measurement_method \w
_diffrn_radiation_monochromator graphite
_diffrn_radiation_source 'normal-focus sealed tube'
_diffrn_radiation_type MoK\a
_diffrn_radiation_wavelength 0.71073
_diffrn_reflns_av_R_equivalents 0.0324
_diffrn_reflns_av_sigmaI/netI 0.0438
_diffrn_reflns_limit_h_max 14
_diffrn_reflns_limit_h_min -14
_diffrn_reflns_limit_k_max 15
_diffrn_reflns_limit_k_min -15
_diffrn_reflns_limit_l_max 20
_diffrn_reflns_limit_l_min -20
_diffrn_reflns_number 23214
_diffrn_reflns_theta_full 27.50
_diffrn_reflns_theta_max 27.50
_diffrn_reflns_theta_min 1.89
_diffrn_standards_decay_% <0.01
_diffrn_standards_number 0
_exptl_absorpt_coefficient_mu 0.417
_exptl_absorpt_correction_T_max 0.9401
_exptl_absorpt_correction_T_min 0.9212
_exptl_absorpt_correction_type empirical
_exptl_absorpt_process_details 'SADABS (Sheldrick, 1999)'
_exptl_crystal_colour orange
_exptl_crystal_density_diffrn 1.595
_exptl_crystal_description block
_exptl_crystal_F_000 904
_exptl_crystal_size_max 0.20
_exptl_crystal_size_mid 0.19
_exptl_crystal_size_min 0.15
_refine_diff_density_max 0.394
_refine_diff_density_min -0.449
_refine_diff_density_rms 0.060
_refine_ls_extinction_method none
_refine_ls_goodness_of_fit_ref 1.227
_refine_ls_hydrogen_treatment mixed
_refine_ls_matrix_type full
_refine_ls_number_parameters 549
_refine_ls_number_reflns 8550
_refine_ls_number_restraints 0
_refine_ls_restrained_S_all 1.227
_refine_ls_R_factor_all 0.0837
_refine_ls_R_factor_gt 0.0671
_refine_ls_shift/su_max 0.000
_refine_ls_shift/su_mean 0.000
_refine_ls_structure_factor_coef Fsqd
_refine_ls_weighting_details 'calc w=1/[\s^2^(Fo^2^)+(0.0418P)^2^+1.4163P] where P=(Fo^2^+2Fc^2^)/3'
_refine_ls_weighting_scheme calc
_refine_ls_wR_factor_gt 0.1259
_refine_ls_wR_factor_ref 0.1317
_reflns_number_gt 7312
_reflns_number_total 8550
_reflns_threshold_expression >2sigma(I)
_cod_data_source_file ja026633q_s3_1.cif
_cod_data_source_block 1
_cod_original_cell_volume 1866.8(3)
_cod_database_code 4115140

loop_
_symmetry_equiv_pos_as_xyz
'x, y, z'
'-x, -y, -z'

loop_
_atom_site_label
_atom_site_type_symbol
_atom_site_fract_x
_atom_site_fract_y
_atom_site_fract_z
_atom_site_U_iso_or_equiv
_atom_site_adp_type
_atom_site_occupancy
_atom_site_symmetry_multiplicity
_atom_site_calc_flag
_atom_site_refinement_flags
Cr1 Cr 0.63733(4) 0.29992(4) 0.20234(3) 0.02240(12) Uani 1 1 d .
H1' H 0.661(3) 0.230(3) 0.258(2) 0.041(9) Uiso 1 1 d .
F19 F 1.12370(16) 0.12851(15) 0.16763(12) 0.0336(4) Uani 1 1 d .
F20 F 1.06353(18) -0.09268(16) 0.04326(13) 0.0396(4) Uani 1 1 d .
F21 F 0.8062(2) -0.26837(15) -0.02671(12) 0.0421(5) Uani 1 1 d .
F22 F 0.61476(17) -0.21781(15) 0.04139(12) 0.0363(4) Uani 1 1 d .
F23 F 0.67619(16) -0.00152(15) 0.17549(12) 0.0338(4) Uani 1 1 d .
F25 F 1.03539(17) 0.32451(16) 0.13665(11) 0.0347(4) Uani 1 1 d .
F26 F 1.2657(2) 0.51522(18) 0.17844(14) 0.0478(5) Uani 1 1 d .
F27 F 1.4445(2) 0.61854(19) 0.35041(15) 0.0600(6) Uani 1 1 d .
F28 F 1.38574(19) 0.5232(2) 0.47808(14) 0.0572(6) Uani 1 1 d .
F29 F 1.16069(17) 0.33345(18) 0.43942(12) 0.0419(4) Uani 1 1 d .
F31 F 0.90504(18) 0.39518(15) 0.41280(11) 0.0348(4) Uani 1 1 d .
F32 F 0.8534(2) 0.36638(17) 0.56154(12) 0.0452(5) Uani 1 1 d .
F33 F 0.8243(2) 0.15104(19) 0.58856(13) 0.0502(5) Uani 1 1 d .
F34 F 0.8485(2) -0.03861(17) 0.46004(14) 0.0519(5) Uani 1 1 d .
F35 F 0.9001(2) -0.01404(16) 0.31214(12) 0.0410(4) Uani 1 1 d .
B1 B 0.9268(3) 0.2132(3) 0.2575(2) 0.0240(6) Uani 1 1 d .
C1 C 0.8515(3) 0.4007(2) 0.23308(19) 0.0237(5) Uani 1 1 d .
H1 H 0.9061 0.4630 0.2905 0.028 Uiso 1 1 calc R
C2 C 0.8312(3) 0.2726(2) 0.20728(18) 0.0235(6) Uani 1 1 d .
C3 C 0.7396(3) 0.2157(3) 0.11647(19) 0.0260(6) Uani 1 1 d .
H3 H 0.7050 0.1299 0.0807 0.031 Uiso 1 1 calc R
C4 C 0.7077(3) 0.3056(3) 0.08713(19) 0.0278(6) Uani 1 1 d .
H4 H 0.6505 0.2898 0.0297 0.033 Uiso 1 1 calc R
C5 C 0.7773(3) 0.4225(3) 0.15957(19) 0.0251(6) Uani 1 1 d .
C6 C 0.7726(3) 0.5475(3) 0.1610(2) 0.0285(6) Uani 1 1 d .
C7 C 0.7177(3) 0.5969(3) 0.2425(2) 0.0293(6) Uani 1 1 d .
C8 C 0.6258(3) 0.4815(3) 0.2535(2) 0.0279(6) Uani 1 1 d .
C9 C 0.6550(3) 0.4425(3) 0.3282(2) 0.0297(6) Uani 1 1 d .
H9 H 0.7331 0.4837 0.3790 0.036 Uiso 1 1 calc R
C10 C 0.5472(3) 0.3321(3) 0.3133(2) 0.0360(7) Uani 1 1 d .
H10 H 0.5407 0.2868 0.3520 0.043 Uiso 1 1 calc R
C11 C 0.4512(3) 0.3018(3) 0.2301(2) 0.0375(7) Uani 1 1 d .
H11 H 0.3688 0.2327 0.2038 0.045 Uiso 1 1 calc R
C12 C 0.4987(3) 0.3924(3) 0.1923(2) 0.0313(6) Uani 1 1 d .
H12 H 0.4540 0.3934 0.1366 0.038 Uiso 1 1 calc R
C13 C 0.6386(3) 0.6759(3) 0.2235(2) 0.0405(8) Uani 1 1 d .
H13A H 0.5590 0.6240 0.1712 0.061 Uiso 1 1 calc R
H13B H 0.6941 0.7444 0.2106 0.061 Uiso 1 1 calc R
H13C H 0.6130 0.7090 0.2769 0.061 Uiso 1 1 calc R
C14 C 0.8304(3) 0.6794(3) 0.3335(2) 0.0365(7) Uani 1 1 d .
H14A H 0.7918 0.6970 0.3827 0.055 Uiso 1 1 calc R
H14B H 0.8825 0.7573 0.3294 0.055 Uiso 1 1 calc R
H14C H 0.8878 0.6362 0.3458 0.055 Uiso 1 1 calc R
C15 C 0.6797(3) 0.5250(3) 0.0674(2) 0.0396(8) Uani 1 1 d .
H15A H 0.7129 0.4892 0.0191 0.059 Uiso 1 1 calc R
H15B H 0.6777 0.6037 0.0663 0.059 Uiso 1 1 calc R
H15C H 0.5901 0.4678 0.0580 0.059 Uiso 1 1 calc R
C16 C 0.9129(3) 0.6373(3) 0.1722(3) 0.0405(8) Uani 1 1 d .
H16A H 0.9762 0.6453 0.2269 0.061 Uiso 1 1 calc R
H16B H 0.9120 0.7186 0.1777 0.061 Uiso 1 1 calc R
H16C H 0.9393 0.6049 0.1191 0.061 Uiso 1 1 calc R
C17 C 0.5066(3) 0.1421(3) 0.1251(2) 0.0321(6) Uani 1 1 d .
O17 O 0.4270(2) 0.0465(2) 0.07732(17) 0.0483(6) Uani 1 1 d .
C18 C 0.9021(3) 0.0787(2) 0.17837(18) 0.0246(6) Uani 1 1 d .
C19 C 0.9948(3) 0.0466(2) 0.14088(19) 0.0255(6) Uani 1 1 d .
C20 C 0.9661(3) -0.0688(3) 0.0746(2) 0.0294(6) Uani 1 1 d .
C21 C 0.8382(3) -0.1575(2) 0.03968(19) 0.0290(6) Uani 1 1 d .
C22 C 0.7419(3) -0.1311(2) 0.07438(19) 0.0270(6) Uani 1 1 d .
C23 C 0.7759(3) -0.0172(2) 0.14203(19) 0.0255(6) Uani 1 1 d .
C24 C 1.0806(3) 0.3200(2) 0.28596(19) 0.0244(6) Uani 1 1 d .
C25 C 1.1184(3) 0.3718(3) 0.22320(19) 0.0272(6) Uani 1 1 d .
C26 C 1.2374(3) 0.4697(3) 0.2426(2) 0.0329(7) Uani 1 1 d .
C27 C 1.3285(3) 0.5211(3) 0.3292(2) 0.0392(8) Uani 1 1 d .
C28 C 1.2995(3) 0.4723(3) 0.3930(2) 0.0367(7) Uani 1 1 d .
C29 C 1.1785(3) 0.3738(3) 0.37076(19) 0.0292(6) Uani 1 1 d .
C30 C 0.8947(3) 0.1894(2) 0.34863(19) 0.0247(6) Uani 1 1 d .
C31 C 0.8840(3) 0.2823(2) 0.41834(19) 0.0265(6) Uani 1 1 d .
C32 C 0.8600(3) 0.2708(3) 0.4969(2) 0.0307(6) Uani 1 1 d .
C33 C 0.8466(3) 0.1626(3) 0.5119(2) 0.0337(7) Uani 1 1 d .
C34 C 0.8595(3) 0.0683(3) 0.4470(2) 0.0345(7) Uani 1 1 d .
C35 C 0.8836(3) 0.0836(3) 0.3688(2) 0.0294(6) Uani 1 1 d .
C36 C 0.3812(7) -0.1488(5) 0.2151(5) 0.106(2) Uani 1 1 d .
H36A H 0.3406 -0.2262 0.2237 0.159 Uiso 1 1 calc R
H36B H 0.4726 -0.1353 0.2162 0.159 Uiso 1 1 calc R
H36C H 0.3307 -0.1538 0.1566 0.159 Uiso 1 1 calc R
C37 C 0.3806(5) -0.0424(4) 0.2906(4) 0.0670(12) Uani 1 1 d .
C38 C 0.2756(4) -0.0036(4) 0.2814(3) 0.0596(11) Uani 1 1 d .
H38 H 0.2046 -0.0432 0.2261 0.072 Uiso 1 1 calc R
C39 C 0.2731(4) 0.0926(4) 0.3521(3) 0.0622(11) Uani 1 1 d .
H39 H 0.2008 0.1173 0.3436 0.075 Uiso 1 1 calc R
C40 C 0.3730(5) 0.1517(4) 0.4333(3) 0.0682(12) Uani 1 1 d .
H40 H 0.3701 0.2161 0.4813 0.082 Uiso 1 1 calc R
C41 C 0.4774(5) 0.1151(6) 0.4431(4) 0.0911(18) Uani 1 1 d .
H41 H 0.5482 0.1561 0.4986 0.109 Uiso 1 1 calc R
C42 C 0.4820(5) 0.0202(6) 0.3744(5) 0.0903(18) Uani 1 1 d .
H42 H 0.5552 -0.0033 0.3840 0.108 Uiso 1 1 calc R

loop_
_atom_site_aniso_label
_atom_site_aniso_U_11
_atom_site_aniso_U_22
_atom_site_aniso_U_33
_atom_site_aniso_U_23
_atom_site_aniso_U_13
_atom_site_aniso_U_12
Cr1 0.0201(2) 0.0208(2) 0.0243(2) 0.00604(17) 0.00648(17) 0.00788(17)
F19 0.0249(9) 0.0302(9) 0.0420(10) 0.0074(8) 0.0117(8) 0.0111(7)
F20 0.0446(11) 0.0392(10) 0.0420(11) 0.0101(8) 0.0243(9) 0.0236(9)
F21 0.0555(12) 0.0263(9) 0.0351(10) -0.0011(7) 0.0172(9) 0.0139(8)
F22 0.0321(9) 0.0240(8) 0.0373(10) 0.0039(7) 0.0013(8) 0.0038(7)
F23 0.0253(9) 0.0282(8) 0.0436(10) 0.0067(7) 0.0128(8) 0.0101(7)
F25 0.0310(9) 0.0444(10) 0.0289(9) 0.0138(8) 0.0121(7) 0.0135(8)
F26 0.0471(12) 0.0441(11) 0.0554(13) 0.0219(10) 0.0287(10) 0.0113(9)
F27 0.0358(11) 0.0480(12) 0.0621(14) -0.0007(10) 0.0195(10) -0.0098(9)
F28 0.0273(10) 0.0723(14) 0.0372(11) -0.0014(10) -0.0012(9) 0.0021(10)
F29 0.0307(10) 0.0568(12) 0.0323(10) 0.0173(9) 0.0045(8) 0.0122(9)
F31 0.0505(11) 0.0265(8) 0.0282(9) 0.0079(7) 0.0090(8) 0.0202(8)
F32 0.0632(13) 0.0437(11) 0.0333(10) 0.0070(8) 0.0229(9) 0.0288(10)
F33 0.0658(14) 0.0507(12) 0.0385(11) 0.0205(9) 0.0294(10) 0.0170(10)
F34 0.0817(16) 0.0335(10) 0.0489(12) 0.0233(9) 0.0288(11) 0.0211(10)
F35 0.0661(13) 0.0294(9) 0.0370(10) 0.0134(8) 0.0220(9) 0.0263(9)
B1 0.0219(15) 0.0212(14) 0.0252(16) 0.0050(12) 0.0061(12) 0.0080(12)
C1 0.0229(13) 0.0236(13) 0.0235(14) 0.0065(11) 0.0087(11) 0.0088(11)
C2 0.0201(13) 0.0234(13) 0.0235(14) 0.0041(11) 0.0081(11) 0.0076(11)
C3 0.0241(14) 0.0254(13) 0.0246(14) 0.0039(11) 0.0073(11) 0.0100(11)
C4 0.0263(15) 0.0321(15) 0.0242(14) 0.0084(12) 0.0072(12) 0.0129(12)
C5 0.0220(14) 0.0291(14) 0.0290(15) 0.0128(12) 0.0121(12) 0.0118(11)
C6 0.0277(15) 0.0286(14) 0.0318(16) 0.0133(12) 0.0097(12) 0.0125(12)
C7 0.0280(15) 0.0242(14) 0.0362(17) 0.0111(12) 0.0098(13) 0.0113(12)
C8 0.0261(14) 0.0270(14) 0.0320(16) 0.0088(12) 0.0116(12) 0.0128(12)
C9 0.0339(16) 0.0290(14) 0.0294(15) 0.0082(12) 0.0143(13) 0.0160(13)
C10 0.0438(19) 0.0297(15) 0.0423(19) 0.0136(14) 0.0277(15) 0.0157(14)
C11 0.0270(16) 0.0321(16) 0.052(2) 0.0102(14) 0.0199(15) 0.0109(13)
C12 0.0258(15) 0.0303(15) 0.0360(17) 0.0066(13) 0.0083(12) 0.0147(12)
C13 0.0424(19) 0.0349(17) 0.055(2) 0.0203(15) 0.0185(16) 0.0233(15)
C14 0.0394(18) 0.0230(14) 0.0400(18) 0.0063(13) 0.0094(14) 0.0102(13)
C15 0.048(2) 0.0432(18) 0.0371(18) 0.0231(15) 0.0113(15) 0.0229(16)
C16 0.0387(18) 0.0344(17) 0.053(2) 0.0219(15) 0.0194(16) 0.0122(14)
C17 0.0262(15) 0.0305(15) 0.0354(17) 0.0088(13) 0.0078(13) 0.0100(13)
O17 0.0357(13) 0.0334(12) 0.0497(15) -0.0018(11) 0.0050(11) 0.0013(10)
C18 0.0277(14) 0.0230(13) 0.0224(14) 0.0076(11) 0.0057(11) 0.0110(11)
C19 0.0251(14) 0.0244(13) 0.0262(14) 0.0096(11) 0.0063(11) 0.0096(11)
C20 0.0371(16) 0.0308(15) 0.0274(15) 0.0112(12) 0.0142(13) 0.0198(13)
C21 0.0421(17) 0.0214(13) 0.0215(14) 0.0040(11) 0.0090(12) 0.0144(12)
C22 0.0261(14) 0.0209(13) 0.0279(15) 0.0082(11) 0.0027(12) 0.0056(11)
C23 0.0250(14) 0.0241(13) 0.0261(14) 0.0070(11) 0.0067(11) 0.0109(11)
C24 0.0212(13) 0.0208(13) 0.0279(14) 0.0034(11) 0.0077(11) 0.0091(11)
C25 0.0240(14) 0.0260(14) 0.0277(15) 0.0033(11) 0.0076(12) 0.0113(11)
C26 0.0329(16) 0.0271(14) 0.0414(18) 0.0096(13) 0.0213(14) 0.0125(13)
C27 0.0250(16) 0.0298(15) 0.047(2) -0.0017(14) 0.0167(14) 0.0024(12)
C28 0.0227(15) 0.0374(16) 0.0338(17) -0.0027(13) 0.0055(13) 0.0077(13)
C29 0.0267(15) 0.0334(15) 0.0257(15) 0.0064(12) 0.0086(12) 0.0136(12)
C30 0.0202(13) 0.0247(13) 0.0249(14) 0.0061(11) 0.0040(11) 0.0080(11)
C31 0.0246(14) 0.0253(14) 0.0261(15) 0.0065(11) 0.0038(11) 0.0105(11)
C32 0.0277(15) 0.0335(15) 0.0272(15) 0.0043(12) 0.0085(12) 0.0138(12)
C33 0.0319(16) 0.0385(17) 0.0278(16) 0.0120(13) 0.0116(13) 0.0091(13)
C34 0.0388(17) 0.0292(15) 0.0354(17) 0.0150(13) 0.0118(14) 0.0107(13)
C35 0.0304(15) 0.0233(13) 0.0280(15) 0.0035(11) 0.0071(12) 0.0092(12)
C36 0.125(5) 0.078(4) 0.163(6) 0.060(4) 0.090(5) 0.059(4)
C37 0.066(3) 0.063(3) 0.102(4) 0.054(3) 0.044(3) 0.031(2)
C38 0.065(3) 0.062(3) 0.061(3) 0.034(2) 0.013(2) 0.030(2)
C39 0.058(3) 0.068(3) 0.065(3) 0.032(2) 0.017(2) 0.026(2)
C40 0.060(3) 0.074(3) 0.063(3) 0.036(2) 0.020(2) 0.007(2)
C41 0.056(3) 0.094(4) 0.098(4) 0.049(4) -0.002(3) 0.002(3)
C42 0.037(3) 0.102(4) 0.145(6) 0.073(4) 0.018(3) 0.026(3)

loop_
_atom_type_symbol
_atom_type_description
_atom_type_scat_dispersion_real
_atom_type_scat_dispersion_imag
_atom_type_scat_source
C C 0.0033 0.0016 'International Tables Vol C Tables 4.2.6.8 and 6.1.1.4'
H H 0.0000 0.0000 'International Tables Vol C Tables 4.2.6.8 and 6.1.1.4'
B B 0.0013 0.0007 'International Tables Vol C Tables 4.2.6.8 and 6.1.1.4'
Cr Cr 0.3209 0.6236 'International Tables Vol C Tables 4.2.6.8 and 6.1.1.4'
F F 0.0171 0.0103 'International Tables Vol C Tables 4.2.6.8 and 6.1.1.4'
O O 0.0106 0.0060 'International Tables Vol C Tables 4.2.6.8 and 6.1.1.4'

loop_
_geom_angle_atom_site_label_1
_geom_angle_atom_site_label_2
_geom_angle_atom_site_label_3
_geom_angle
C17 Cr1 C4 87.13(12)
C17 Cr1 C5 124.96(12)
C4 Cr1 C5 38.15(10)
C17 Cr1 C8 131.52(12)
C4 Cr1 C8 102.47(11)
C5 Cr1 C8 73.43(10)
C17 Cr1 C12 93.49(12)
C4 Cr1 C12 102.18(11)
C5 Cr1 C12 93.52(11)
C8 Cr1 C12 38.08(11)
C17 Cr1 C9 134.54(12)
C4 Cr1 C9 133.79(11)
C5 Cr1 C9 96.56(11)
C8 Cr1 C9 38.32(11)
C12 Cr1 C9 63.41(11)
C17 Cr1 C3 75.74(12)
C4 Cr1 C3 38.25(10)
C5 Cr1 C3 63.48(10)
C8 Cr1 C3 136.75(11)
C12 Cr1 C3 138.21(11)
C9 Cr1 C3 147.36(11)
C17 Cr1 C1 137.25(11)
C4 Cr1 C1 63.55(11)
C5 Cr1 C1 38.85(10)
C8 Cr1 C1 87.01(10)
C12 Cr1 C1 121.44(10)
C9 Cr1 C1 86.19(11)
C3 Cr1 C1 61.90(10)
C17 Cr1 C11 75.30(12)
C4 Cr1 C11 132.48(12)
C5 Cr1 C11 131.03(11)
C8 Cr1 C11 63.21(11)
C12 Cr1 C11 37.74(12)
C9 Cr1 C11 62.51(12)
C3 Cr1 C11 150.08(12)
C1 Cr1 C11 147.45(11)
C17 Cr1 C10 97.66(13)
C4 Cr1 C10 164.69(11)
C5 Cr1 C10 133.43(11)
C8 Cr1 C10 63.56(11)
C12 Cr1 C10 63.14(12)
C9 Cr1 C10 37.54(11)
C3 Cr1 C10 157.06(11)
C1 Cr1 C10 118.97(11)
C11 Cr1 C10 37.19(12)
C17 Cr1 C2 103.19(11)
C4 Cr1 C2 64.22(10)
C5 Cr1 C2 64.52(10)
C8 Cr1 C2 123.95(10)
C12 Cr1 C2 157.45(11)
C9 Cr1 C2 111.80(11)
C3 Cr1 C2 37.42(10)
C1 Cr1 C2 37.25(9)
C11 Cr1 C2 162.38(11)
C10 Cr1 C2 127.90(12)
C17 Cr1 H1' 81.1(13)
C4 Cr1 H1' 125.7(13)
C5 Cr1 H1' 129.1(13)
C8 Cr1 H1' 124.6(13)
C12 Cr1 H1' 131.2(13)
C9 Cr1 H1' 86.3(13)
C3 Cr1 H1' 87.6(13)
C1 Cr1 H1' 91.2(13)
C11 Cr1 H1' 95.2(13)
C10 Cr1 H1' 69.6(13)
C2 Cr1 H1' 67.4(13)
C30 B1 C18 109.6(2)
C30 B1 C24 110.8(2)
C18 B1 C24 112.4(2)
C30 B1 C2 114.8(2)
C18 B1 C2 106.1(2)
C24 B1 C2 103.0(2)
C2 C1 C5 111.1(2)
C2 C1 Cr1 74.60(15)
C5 C1 Cr1 69.69(15)
C2 C1 H1 124.5
C5 C1 H1 124.5
Cr1 C1 H1 122.8
C1 C2 C3 103.8(2)
C1 C2 B1 126.7(2)
C3 C2 B1 127.1(2)
C1 C2 Cr1 68.15(15)
C3 C2 Cr1 68.06(15)
B1 C2 Cr1 140.65(19)
C4 C3 C2 111.2(2)
C4 C3 Cr1 69.80(15)
C2 C3 Cr1 74.52(15)
C4 C3 H3 124.4
C2 C3 H3 124.4
Cr1 C3 H3 122.8
C5 C4 C3 107.6(2)
C5 C4 Cr1 71.12(16)
C3 C4 Cr1 71.95(16)
C5 C4 H4 126.2
C3 C4 H4 126.2
Cr1 C4 H4 122.4
C4 C5 C1 106.3(2)
C4 C5 C6 126.9(3)
C1 C5 C6 126.8(2)
C4 C5 Cr1 70.73(16)
C1 C5 Cr1 71.46(15)
C6 C5 Cr1 121.67(18)
C5 C6 C16 109.2(2)
C5 C6 C15 108.2(2)
C16 C6 C15 107.4(3)
C5 C6 C7 107.1(2)
C16 C6 C7 113.0(2)
C15 C6 C7 111.9(2)
C8 C7 C14 109.0(2)
C8 C7 C13 109.5(2)
C14 C7 C13 106.4(2)
C8 C7 C6 106.9(2)
C14 C7 C6 112.5(2)
C13 C7 C6 112.5(2)
C12 C8 C9 106.9(3)
C12 C8 C7 127.6(3)
C9 C8 C7 125.5(3)
C12 C8 Cr1 71.01(16)
C9 C8 Cr1 70.89(15)
C7 C8 Cr1 122.43(19)
C10 C9 C8 108.7(3)
C10 C9 Cr1 72.20(17)
C8 C9 Cr1 70.79(16)
C10 C9 H9 125.7
C8 C9 H9 125.7
Cr1 C9 H9 123.0
C11 C10 C9 107.6(3)
C11 C10 Cr1 71.24(18)
C9 C10 Cr1 70.26(17)
C11 C10 H10 126.2
C9 C10 H10 126.2
Cr1 C10 H10 124.0
C10 C11 C12 108.9(3)
C10 C11 Cr1 71.57(17)
C12 C11 Cr1 70.33(16)
C10 C11 H11 125.6
C12 C11 H11 125.6
Cr1 C11 H11 124.1
C11 C12 C8 107.9(3)
C11 C12 Cr1 71.93(16)
C8 C12 Cr1 70.91(16)
C11 C12 H12 126.1
C8 C12 H12 126.1
Cr1 C12 H12 122.8
C7 C13 H13A 109.5
C7 C13 H13B 109.5
H13A C13 H13B 109.5
C7 C13 H13C 109.5
H13A C13 H13C 109.5
H13B C13 H13C 109.5
C7 C14 H14A 109.5
C7 C14 H14B 109.5
H14A C14 H14B 109.5
C7 C14 H14C 109.5
H14A C14 H14C 109.5
H14B C14 H14C 109.5
C6 C15 H15A 109.5
C6 C15 H15B 109.5
H15A C15 H15B 109.5
C6 C15 H15C 109.5
H15A C15 H15C 109.5
H15B C15 H15C 109.5
C6 C16 H16A 109.5
C6 C16 H16B 109.5
H16A C16 H16B 109.5
C6 C16 H16C 109.5
H16A C16 H16C 109.5
H16B C16 H16C 109.5
O17 C17 Cr1 179.3(3)
C19 C18 C23 112.6(2)
C19 C18 B1 127.7(2)
C23 C18 B1 119.6(2)
F19 C19 C18 121.3(2)
F19 C19 C20 114.4(2)
C18 C19 C20 124.3(3)
F20 C20 C21 120.0(2)
F20 C20 C19 120.2(3)
C21 C20 C19 119.8(3)
F21 C21 C20 121.3(3)
F21 C21 C22 120.2(3)
C20 C21 C22 118.5(2)
F22 C22 C23 120.9(3)
F22 C22 C21 119.6(2)
C23 C22 C21 119.6(3)
F23 C23 C22 115.6(2)
F23 C23 C18 119.3(2)
C22 C23 C18 125.1(3)
C29 C24 C25 113.1(3)
C29 C24 B1 127.0(3)
C25 C24 B1 119.8(2)
F25 C25 C26 115.9(3)
F25 C25 C24 119.5(2)
C26 C25 C24 124.6(3)
F26 C26 C25 120.9(3)
F26 C26 C27 119.9(3)
C25 C26 C27 119.2(3)
F27 C27 C28 120.5(3)
F27 C27 C26 120.3(3)
C28 C27 C26 119.2(3)
F28 C28 C27 119.8(3)
F28 C28 C29 120.2(3)
C27 C28 C29 119.9(3)
F29 C29 C28 114.6(3)
F29 C29 C24 121.4(3)
C28 C29 C24 124.0(3)
C35 C30 C31 112.4(3)
C35 C30 B1 126.3(2)
C31 C30 B1 121.2(2)
F31 C31 C32 115.7(2)
F31 C31 C30 119.4(2)
C32 C31 C30 124.8(3)
F32 C32 C33 119.1(3)
F32 C32 C31 120.8(3)
C33 C32 C31 120.1(3)
F33 C33 C32 120.4(3)
F33 C33 C34 121.4(3)
C32 C33 C34 118.2(3)
F34 C34 C33 119.7(3)
F34 C34 C35 120.4(3)
C33 C34 C35 120.0(3)
F35 C35 C34 114.1(2)
F35 C35 C30 121.3(3)
C34 C35 C30 124.6(3)
C37 C36 H36A 109.5
C37 C36 H36B 109.5
H36A C36 H36B 109.5
C37 C36 H36C 109.5
H36A C36 H36C 109.5
H36B C36 H36C 109.5
C38 C37 C42 116.2(5)
C38 C37 C36 121.2(5)
C42 C37 C36 122.5(5)
C37 C38 C39 121.3(4)
C37 C38 H38 119.4
C39 C38 H38 119.4
C40 C39 C38 121.4(4)
C40 C39 H39 119.3
C38 C39 H39 119.3
C39 C40 C41 118.0(5)
C39 C40 H40 121.0
C41 C40 H40 121.0
C40 C41 C42 121.7(5)
C40 C41 H41 119.1
C42 C41 H41 119.1
C41 C42 C37 121.4(5)
C41 C42 H42 119.3
C37 C42 H42 119.3

loop_
_geom_bond_atom_site_label_1
_geom_bond_atom_site_label_2
_geom_bond_distance
Cr1 C17 1.873(3)
Cr1 C4 2.151(3)
Cr1 C5 2.156(3)
Cr1 C8 2.175(3)
Cr1 C12 2.177(3)
Cr1 C9 2.177(3)
Cr1 C3 2.179(3)
Cr1 C1 2.179(3)
Cr1 C11 2.198(3)
Cr1 C10 2.202(3)
Cr1 C2 2.264(3)
Cr1 H1' 1.44(3)
F19 C19 1.357(3)
F20 C20 1.350(3)
F21 C21 1.343(3)
F22 C22 1.354(3)
F23 C23 1.359(3)
F25 C25 1.349(3)
F26 C26 1.346(4)
F27 C27 1.347(3)
F28 C28 1.341(4)
F29 C29 1.352(3)
F31 C31 1.350(3)
F32 C32 1.348(3)
F33 C33 1.338(3)
F34 C34 1.348(3)
F35 C35 1.358(3)
B1 C30 1.652(4)
B1 C18 1.659(4)
B1 C24 1.664(4)
B1 C2 1.666(4)
C1 C2 1.421(4)
C1 C5 1.442(4)
C1 H1 0.9400
C2 C3 1.427(4)
C3 C4 1.419(4)
C3 H3 0.9400
C4 C5 1.407(4)
C4 H4 0.9400
C5 C6 1.530(4)
C6 C16 1.535(4)
C6 C15 1.542(4)
C6 C7 1.588(4)
C7 C8 1.534(4)
C7 C14 1.537(4)
C7 C13 1.541(4)
C8 C12 1.420(4)
C8 C9 1.428(4)
C9 C10 1.409(4)
C9 H9 0.9400
C10 C11 1.403(5)
C10 H10 0.9400
C11 C12 1.415(4)
C11 H11 0.9400
C12 H12 0.9400
C13 H13A 0.9700
C13 H13B 0.9700
C13 H13C 0.9700
C14 H14A 0.9700
C14 H14B 0.9700
C14 H14C 0.9700
C15 H15A 0.9700
C15 H15B 0.9700
C15 H15C 0.9700
C16 H16A 0.9700
C16 H16B 0.9700
C16 H16C 0.9700
C17 O17 1.139(4)
C18 C19 1.386(4)
C18 C23 1.388(4)
C19 C20 1.390(4)
C20 C21 1.368(4)
C21 C22 1.376(4)
C22 C23 1.373(4)
C24 C29 1.388(4)
C24 C25 1.396(4)
C25 C26 1.377(4)
C26 C27 1.378(5)
C27 C28 1.365(5)
C28 C29 1.386(4)
C30 C35 1.390(4)
C30 C31 1.395(4)
C31 C32 1.374(4)
C32 C33 1.373(4)
C33 C34 1.374(4)
C34 C35 1.383(4)
C36 C37 1.498(7)
C36 H36A 0.9700
C36 H36B 0.9700
C36 H36C 0.9700
C37 C38 1.383(6)
C37 C42 1.393(8)
C38 C39 1.386(6)
C38 H38 0.9400
C39 C40 1.357(6)
C39 H39 0.9400
C40 C41 1.362(7)
C40 H40 0.9400
C41 C42 1.370(8)
C41 H41 0.9400
C42 H42 0.9400

loop_
_geom_torsion_atom_site_label_1
_geom_torsion_atom_site_label_2
_geom_torsion_atom_site_label_3
_geom_torsion_atom_site_label_4
_geom_torsion
C17 Cr1 C1 C2 -29.8(2)
C4 Cr1 C1 C2 -81.48(17)
C5 Cr1 C1 C2 -120.0(2)
C8 Cr1 C1 C2 173.00(17)
C12 Cr1 C1 C2 -169.89(16)
C9 Cr1 C1 C2 134.63(17)
C3 Cr1 C1 C2 -38.26(16)
C11 Cr1 C1 C2 150.0(2)
C10 Cr1 C1 C2 115.59(17)
C17 Cr1 C1 C5 90.1(2)
C4 Cr1 C1 C5 38.50(15)
C8 Cr1 C1 C5 -67.01(16)
C12 Cr1 C1 C5 -49.90(19)
C9 Cr1 C1 C5 -105.39(16)
C3 Cr1 C1 C5 81.72(17)
C11 Cr1 C1 C5 -90.0(3)
C10 Cr1 C1 C5 -124.43(17)
C2 Cr1 C1 C5 120.0(2)
C5 C1 C2 C3 -1.4(3)
Cr1 C1 C2 C3 59.15(18)
C5 C1 C2 B1 161.7(2)
Cr1 C1 C2 B1 -137.7(3)
C5 C1 C2 Cr1 -60.53(19)
C30 B1 C2 C1 83.3(3)
C18 B1 C2 C1 -155.5(3)
C24 B1 C2 C1 -37.2(3)
C30 B1 C2 C3 -117.4(3)
C18 B1 C2 C3 3.8(4)
C24 B1 C2 C3 122.1(3)
C30 B1 C2 Cr1 -16.8(4)
C18 B1 C2 Cr1 104.4(3)
C24 B1 C2 Cr1 -137.3(2)
C17 Cr1 C2 C1 159.70(17)
C4 Cr1 C2 C1 79.50(17)
C5 Cr1 C2 C1 37.00(16)
C8 Cr1 C2 C1 -8.4(2)
C12 Cr1 C2 C1 23.0(4)
C9 Cr1 C2 C1 -49.89(18)
C3 Cr1 C2 C1 116.0(2)
C11 Cr1 C2 C1 -117.4(4)
C10 Cr1 C2 C1 -89.45(19)
C17 Cr1 C2 C3 43.71(19)
C4 Cr1 C2 C3 -36.48(16)
C5 Cr1 C2 C3 -78.98(17)
C8 Cr1 C2 C3 -124.42(17)
C12 Cr1 C2 C3 -93.0(3)
C9 Cr1 C2 C3 -165.87(16)
C1 Cr1 C2 C3 -116.0(2)
C11 Cr1 C2 C3 126.6(4)
C10 Cr1 C2 C3 154.57(16)
C17 Cr1 C2 B1 -78.6(3)
C4 Cr1 C2 B1 -158.8(3)
C5 Cr1 C2 B1 158.7(3)
C8 Cr1 C2 B1 113.3(3)
C12 Cr1 C2 B1 144.7(3)
C9 Cr1 C2 B1 71.8(3)
C3 Cr1 C2 B1 -122.3(3)
C1 Cr1 C2 B1 121.7(3)
C11 Cr1 C2 B1 4.3(5)
C10 Cr1 C2 B1 32.2(3)
C1 C2 C3 C4 1.3(3)
B1 C2 C3 C4 -161.7(3)
Cr1 C2 C3 C4 60.54(19)
C1 C2 C3 Cr1 -59.21(17)
B1 C2 C3 Cr1 137.8(3)
C17 Cr1 C3 C4 103.84(18)
C5 Cr1 C3 C4 -38.12(16)
C8 Cr1 C3 C4 -32.9(2)
C12 Cr1 C3 C4 24.8(2)
C9 Cr1 C3 C4 -95.3(2)
C1 Cr1 C3 C4 -82.05(17)
C11 Cr1 C3 C4 89.0(3)
C10 Cr1 C3 C4 179.5(3)
C2 Cr1 C3 C4 -120.1(2)
C17 Cr1 C3 C2 -136.03(19)
C4 Cr1 C3 C2 120.1(2)
C5 Cr1 C3 C2 82.01(17)
C8 Cr1 C3 C2 87.2(2)
C12 Cr1 C3 C2 144.93(17)
C9 Cr1 C3 C2 24.8(3)
C1 Cr1 C3 C2 38.08(15)
C11 Cr1 C3 C2 -150.9(2)
C10 Cr1 C3 C2 -60.4(3)
C2 C3 C4 C5 -0.8(3)
Cr1 C3 C4 C5 62.59(19)
C2 C3 C4 Cr1 -63.4(2)
C17 Cr1 C4 C5 172.99(18)
C8 Cr1 C4 C5 41.02(18)
C12 Cr1 C4 C5 80.03(17)
C9 Cr1 C4 C5 15.3(2)
C3 Cr1 C4 C5 -116.6(2)
C1 Cr1 C4 C5 -39.21(15)
C11 Cr1 C4 C5 105.97(19)
C10 Cr1 C4 C5 64.2(5)
C2 Cr1 C4 C5 -80.88(17)
C17 Cr1 C4 C3 -70.43(17)
C5 Cr1 C4 C3 116.6(2)
C8 Cr1 C4 C3 157.60(16)
C12 Cr1 C4 C3 -163.38(16)
C9 Cr1 C4 C3 131.92(18)
C1 Cr1 C4 C3 77.37(17)
C11 Cr1 C4 C3 -137.45(17)
C10 Cr1 C4 C3 -179.2(4)
C2 Cr1 C4 C3 35.71(15)
C3 C4 C5 C1 -0.1(3)
Cr1 C4 C5 C1 63.04(18)
C3 C4 C5 C6 -178.8(3)
Cr1 C4 C5 C6 -115.7(3)
C3 C4 C5 Cr1 -63.13(19)
C2 C1 C5 C4 0.9(3)
Cr1 C1 C5 C4 -62.56(19)
C2 C1 C5 C6 179.6(2)
Cr1 C1 C5 C6 116.1(3)
C2 C1 C5 Cr1 63.51(19)
C17 Cr1 C5 C4 -8.6(2)
C8 Cr1 C5 C4 -138.04(18)
C12 Cr1 C5 C4 -105.30(17)
C9 Cr1 C5 C4 -168.92(17)
C3 Cr1 C5 C4 38.22(16)
C1 Cr1 C5 C4 115.5(2)
C11 Cr1 C5 C4 -109.97(19)
C10 Cr1 C5 C4 -160.89(18)
C2 Cr1 C5 C4 80.03(17)
C17 Cr1 C5 C1 -124.09(17)
C4 Cr1 C5 C1 -115.5(2)
C8 Cr1 C5 C1 106.43(17)
C12 Cr1 C5 C1 139.16(16)
C9 Cr1 C5 C1 75.55(16)
C3 Cr1 C5 C1 -77.31(16)
C11 Cr1 C5 C1 134.50(17)
C10 Cr1 C5 C1 83.6(2)
C2 Cr1 C5 C1 -35.50(14)
C17 Cr1 C5 C6 113.6(2)
C4 Cr1 C5 C6 122.1(3)
C8 Cr1 C5 C6 -15.9(2)
C12 Cr1 C5 C6 16.8(2)
C9 Cr1 C5 C6 -46.8(2)
C3 Cr1 C5 C6 160.4(3)
C1 Cr1 C5 C6 -122.3(3)
C11 Cr1 C5 C6 12.2(3)
C10 Cr1 C5 C6 -38.8(3)
C2 Cr1 C5 C6 -157.8(3)
C4 C5 C6 C16 -117.8(3)
C1 C5 C6 C16 63.7(4)
Cr1 C5 C6 C16 153.4(2)
C4 C5 C6 C15 -1.2(4)
C1 C5 C6 C15 -179.7(3)
Cr1 C5 C6 C15 -90.0(3)
C4 C5 C6 C7 119.5(3)
C1 C5 C6 C7 -58.9(3)
Cr1 C5 C6 C7 30.8(3)
C5 C6 C7 C8 -29.2(3)
C16 C6 C7 C8 -149.4(2)
C15 C6 C7 C8 89.2(3)
C5 C6 C7 C14 90.4(3)
C16 C6 C7 C14 -29.8(3)
C15 C6 C7 C14 -151.2(2)
C5 C6 C7 C13 -149.4(2)
C16 C6 C7 C13 90.4(3)
C15 C6 C7 C13 -31.0(3)
C14 C7 C8 C12 168.6(3)
C13 C7 C8 C12 52.6(4)
C6 C7 C8 C12 -69.5(3)
C14 C7 C8 C9 -12.6(4)
C13 C7 C8 C9 -128.6(3)
C6 C7 C8 C9 109.3(3)
C14 C7 C8 Cr1 -101.2(3)
C13 C7 C8 Cr1 142.8(2)
C6 C7 C8 Cr1 20.6(3)
C17 Cr1 C8 C12 -3.4(3)
C4 Cr1 C8 C12 93.91(19)
C5 Cr1 C8 C12 118.93(19)
C9 Cr1 C8 C12 -116.4(2)
C3 Cr1 C8 C12 114.1(2)
C1 Cr1 C8 C12 155.98(19)
C11 Cr1 C8 C12 -37.63(18)
C10 Cr1 C8 C12 -79.4(2)
C2 Cr1 C8 C12 161.08(17)
C17 Cr1 C8 C9 113.0(2)
C4 Cr1 C8 C9 -149.70(17)
C5 Cr1 C8 C9 -124.68(19)
C12 Cr1 C8 C9 116.4(2)
C3 Cr1 C8 C9 -129.56(19)
C1 Cr1 C8 C9 -87.63(18)
C11 Cr1 C8 C9 78.76(19)
C10 Cr1 C8 C9 36.96(18)
C2 Cr1 C8 C9 -82.53(19)
C17 Cr1 C8 C7 -126.5(2)
C4 Cr1 C8 C7 -29.2(3)
C5 Cr1 C8 C7 -4.1(2)
C12 Cr1 C8 C7 -123.1(3)
C9 Cr1 C8 C7 120.5(3)
C3 Cr1 C8 C7 -9.0(3)
C1 Cr1 C8 C7 32.9(2)
C11 Cr1 C8 C7 -160.7(3)
C10 Cr1 C8 C7 157.5(3)
C2 Cr1 C8 C7 38.0(3)
C12 C8 C9 C10 -0.4(3)
C7 C8 C9 C10 -179.4(3)
Cr1 C8 C9 C10 -62.6(2)
C12 C8 C9 Cr1 62.28(19)
C7 C8 C9 Cr1 -116.7(3)
C17 Cr1 C9 C10 13.2(3)
C4 Cr1 C9 C10 160.96(18)
C5 Cr1 C9 C10 170.42(19)
C8 Cr1 C9 C10 117.9(3)
C12 Cr1 C9 C10 79.8(2)
C3 Cr1 C9 C10 -140.4(2)
C1 Cr1 C9 C10 -152.08(19)
C11 Cr1 C9 C10 37.19(19)
C2 Cr1 C9 C10 -124.43(19)
C17 Cr1 C9 C8 -104.8(2)
C4 Cr1 C9 C8 43.0(2)
C5 Cr1 C9 C8 52.50(18)
C12 Cr1 C9 C8 -38.16(17)
C3 Cr1 C9 C8 101.7(2)
C1 Cr1 C9 C8 90.00(17)
C11 Cr1 C9 C8 -80.73(19)
C10 Cr1 C9 C8 -117.9(3)
C2 Cr1 C9 C8 117.65(17)
C8 C9 C10 C11 0.0(3)
Cr1 C9 C10 C11 -61.8(2)
C8 C9 C10 Cr1 61.75(19)
C17 Cr1 C10 C11 -53.1(2)
C4 Cr1 C10 C11 54.4(5)
C5 Cr1 C10 C11 104.3(2)
C8 Cr1 C10 C11 79.78(19)
C12 Cr1 C10 C11 36.97(17)
C9 Cr1 C10 C11 117.5(3)
C3 Cr1 C10 C11 -124.4(3)
C1 Cr1 C10 C11 149.79(17)
C2 Cr1 C10 C11 -166.44(16)
C17 Cr1 C10 C9 -170.58(19)
C4 Cr1 C10 C9 -63.1(5)
C5 Cr1 C10 C9 -13.2(3)
C8 Cr1 C10 C9 -37.72(17)
C12 Cr1 C10 C9 -80.54(19)
C3 Cr1 C10 C9 118.1(3)
C1 Cr1 C10 C9 32.3(2)
C11 Cr1 C10 C9 -117.5(3)
C2 Cr1 C10 C9 76.1(2)
C9 C10 C11 C12 0.4(3)
Cr1 C10 C11 C12 -60.7(2)
C9 C10 C11 Cr1 61.2(2)
C17 Cr1 C11 C10 125.0(2)
C4 Cr1 C11 C10 -163.08(17)
C5 Cr1 C11 C10 -111.2(2)
C8 Cr1 C11 C10 -80.81(19)
C12 Cr1 C11 C10 -118.8(3)
C9 Cr1 C11 C10 -37.53(17)
C3 Cr1 C11 C10 139.9(2)
C1 Cr1 C11 C10 -54.9(3)
C2 Cr1 C11 C10 37.7(4)
C17 Cr1 C11 C12 -116.2(2)
C4 Cr1 C11 C12 -44.3(2)
C5 Cr1 C11 C12 7.6(3)
C8 Cr1 C11 C12 37.97(17)
C9 Cr1 C11 C12 81.24(19)
C3 Cr1 C11 C12 -101.4(3)
C1 Cr1 C11 C12 63.9(3)
C10 Cr1 C11 C12 118.8(3)
C2 Cr1 C11 C12 156.4(3)
C10 C11 C12 C8 -0.7(3)
Cr1 C11 C12 C8 -62.17(19)
C10 C11 C12 Cr1 61.5(2)
C9 C8 C12 C11 0.6(3)
C7 C8 C12 C11 179.6(3)
Cr1 C8 C12 C11 62.83(19)
C9 C8 C12 Cr1 -62.21(18)
C7 C8 C12 Cr1 116.8(3)
C17 Cr1 C12 C11 60.4(2)
C4 Cr1 C12 C11 148.20(19)
C5 Cr1 C12 C11 -174.25(19)
C8 Cr1 C12 C11 -117.1(3)
C9 Cr1 C12 C11 -78.7(2)
C3 Cr1 C12 C11 132.8(2)
C1 Cr1 C12 C11 -145.51(18)
C10 Cr1 C12 C11 -36.44(18)
C2 Cr1 C12 C11 -161.6(3)
C17 Cr1 C12 C8 177.45(19)
C4 Cr1 C12 C8 -94.74(18)
C5 Cr1 C12 C8 -57.18(18)
C9 Cr1 C12 C8 38.40(17)
C3 Cr1 C12 C8 -110.1(2)
C1 Cr1 C12 C8 -28.4(2)
C11 Cr1 C12 C8 117.1(3)
C10 Cr1 C12 C8 80.63(19)
C2 Cr1 C12 C8 -44.5(4)
C30 B1 C18 C19 -119.1(3)
C24 B1 C18 C19 4.5(4)
C2 B1 C18 C19 116.4(3)
C30 B1 C18 C23 61.2(3)
C24 B1 C18 C23 -175.2(2)
C2 B1 C18 C23 -63.3(3)
C23 C18 C19 F19 179.8(2)
B1 C18 C19 F19 0.1(4)
C23 C18 C19 C20 -0.4(4)
B1 C18 C19 C20 179.9(3)
F19 C19 C20 F20 1.1(4)
C18 C19 C20 F20 -178.7(3)
F19 C19 C20 C21 -177.5(2)
C18 C19 C20 C21 2.7(4)
F20 C20 C21 F21 -1.0(4)
C19 C20 C21 F21 177.7(3)
F20 C20 C21 C22 178.7(3)
C19 C20 C21 C22 -2.6(4)
F21 C21 C22 F22 0.3(4)
C20 C21 C22 F22 -179.5(2)
F21 C21 C22 C23 -179.8(3)
C20 C21 C22 C23 0.5(4)
F22 C22 C23 F23 3.1(4)
C21 C22 C23 F23 -176.8(2)
F22 C22 C23 C18 -178.1(2)
C21 C22 C23 C18 2.0(5)
C19 C18 C23 F23 176.8(2)
B1 C18 C23 F23 -3.5(4)
C19 C18 C23 C22 -1.9(4)
B1 C18 C23 C22 177.8(3)
C30 B1 C24 C29 7.4(4)
C18 B1 C24 C29 -115.6(3)
C2 B1 C24 C29 130.6(3)
C30 B1 C24 C25 -167.4(2)
C18 B1 C24 C25 69.7(3)
C2 B1 C24 C25 -44.2(3)
C29 C24 C25 F25 176.9(2)
B1 C24 C25 F25 -7.6(4)
C29 C24 C25 C26 -2.7(4)
B1 C24 C25 C26 172.8(2)
F25 C25 C26 F26 1.2(4)
C24 C25 C26 F26 -179.2(2)
F25 C25 C26 C27 -178.7(2)
C24 C25 C26 C27 0.9(4)
F26 C26 C27 F27 1.4(4)
C25 C26 C27 F27 -178.7(3)
F26 C26 C27 C28 -178.7(3)
C25 C26 C27 C28 1.2(4)
F27 C27 C28 F28 1.4(5)
C26 C27 C28 F28 -178.5(3)
F27 C27 C28 C29 178.6(3)
C26 C27 C28 C29 -1.2(5)
F28 C28 C29 F29 -2.6(4)
C27 C28 C29 F29 -179.8(3)
F28 C28 C29 C24 176.5(3)
C27 C28 C29 C24 -0.8(5)
C25 C24 C29 F29 -178.4(2)
B1 C24 C29 F29 6.6(4)
C25 C24 C29 C28 2.6(4)
B1 C24 C29 C28 -172.5(3)
C18 B1 C30 C35 16.0(4)
C24 B1 C30 C35 -108.6(3)
C2 B1 C30 C35 135.2(3)
C18 B1 C30 C31 -168.3(2)
C24 B1 C30 C31 67.2(3)
C2 B1 C30 C31 -49.0(3)
C35 C30 C31 F31 173.9(2)
B1 C30 C31 F31 -2.4(4)
C35 C30 C31 C32 -2.4(4)
B1 C30 C31 C32 -178.8(3)
F31 C31 C32 F32 2.4(4)
C30 C31 C32 F32 178.9(3)
F31 C31 C32 C33 -175.5(3)
C30 C31 C32 C33 1.0(5)
F32 C32 C33 F33 1.6(4)
C31 C32 C33 F33 179.5(3)
F32 C32 C33 C34 -177.2(3)
C31 C32 C33 C34 0.7(4)
F33 C33 C34 F34 0.5(5)
C32 C33 C34 F34 179.2(3)
F33 C33 C34 C35 -179.5(3)
C32 C33 C34 C35 -0.7(5)
F34 C34 C35 F35 -2.7(4)
C33 C34 C35 F35 177.2(3)
F34 C34 C35 C30 179.1(3)
C33 C34 C35 C30 -1.0(5)
C31 C30 C35 F35 -175.7(3)
B1 C30 C35 F35 0.4(4)
C31 C30 C35 C34 2.4(4)
B1 C30 C35 C34 178.5(3)
C42 C37 C38 C39 0.2(6)
C36 C37 C38 C39 178.2(4)
C37 C38 C39 C40 -0.5(7)
C38 C39 C40 C41 0.9(7)
C39 C40 C41 C42 -1.1(8)
C40 C41 C42 C37 0.9(8)
C38 C37 C42 C41 -0.4(7)
C36 C37 C42 C41 -178.3(5)
